data_7205610
loop_
_publ_author_name
'Prikhodchenko, Petr V.'
'Medvedev, Alexander G.'
'Tripol'skaya, Tatiana A.'
'Churakov, Andrei V.'
'Wolanov, Yitzhak'
'Howard, Judith A. K.'
'Lev, Ovadia'

_publ_section_title
;
 Crystal structures of natural amino acid perhydrates
;
_journal_issue 7
_journal_name_full CrystEngComm
_journal_page_first 2399
_journal_paper_doi 10.1039/c0ce00481b
_journal_volume 13
_journal_year 2011
_chemical_absolute_configuration syn
_chemical_formula_moiety 'C9 H11 N O2, H2 O2, 0.5(H2 O)'
_chemical_formula_sum 'C9 H14 N O4.5'
_chemical_formula_weight 208.21
_chemical_name_common
;(S)-2-Amino-3-phenylpropionic acid hydrogen peroxide solvate
hemihydrate
;
_chemical_name_systematic
;
(S)-2-Amino-3-phenylpropionic acid
hydrogen peroxide solvate hemihydrate
;
_space_group_IT_number 5
_symmetry_cell_setting monoclinic
_symmetry_space_group_name_Hall 'C 2y'
_symmetry_space_group_name_H-M 'C 1 2 1'
_atom_sites_solution_hydrogens difmap
_atom_sites_solution_primary direct
_atom_sites_solution_secondary difmap
_audit_creation_method SHELXL-97
_cell_angle_alpha 90.00
_cell_angle_beta 92.780(3)
_cell_angle_gamma 90.00
_cell_formula_units_Z 4
_cell_length_a 10.0268(16)
_cell_length_b 7.2283(12)
_cell_length_c 14.150(2)
_cell_measurement_reflns_used 2427
_cell_measurement_temperature 120(2)
_cell_measurement_theta_max 29.981
_cell_measurement_theta_min 2.882
_cell_volume 1024.3(3)
_computing_cell_refinement 'SAINT (Bruker, 2003)'
_computing_data_collection 'SMART (Bruker, 2003)'
_computing_data_reduction SAINT
_computing_molecular_graphics SHELXTL
_computing_publication_material SHELXTL
_computing_structure_refinement SHELXTL
_computing_structure_solution 'SHELXTL (Bruker, 2003)'
_diffrn_ambient_temperature 120(2)
_diffrn_measured_fraction_theta_full 0.980
_diffrn_measured_fraction_theta_max 0.980
_diffrn_measurement_device_type 'Bruker SMART 1K'
_diffrn_measurement_method \W
_diffrn_radiation_monochromator graphite
_diffrn_radiation_source 'fine-focus sealed tube'
_diffrn_radiation_type MoK\a
_diffrn_radiation_wavelength 0.71073
_diffrn_reflns_av_R_equivalents 0.0251
_diffrn_reflns_av_sigmaI/netI 0.0257
_diffrn_reflns_limit_h_max 7
_diffrn_reflns_limit_h_min -13
_diffrn_reflns_limit_k_max 8
_diffrn_reflns_limit_k_min -9
_diffrn_reflns_limit_l_max 18
_diffrn_reflns_limit_l_min -18
_diffrn_reflns_number 3278
_diffrn_reflns_theta_full 27.99
_diffrn_reflns_theta_max 27.99
_diffrn_reflns_theta_min 1.44
_diffrn_standards_decay_% 0
_diffrn_standards_interval_time 0
_diffrn_standards_number 0
_exptl_absorpt_coefficient_mu 0.109
_exptl_absorpt_correction_T_max 0.9957
_exptl_absorpt_correction_T_min 0.9630
_exptl_absorpt_correction_type multi-scan
_exptl_absorpt_process_details 'SADABS (Bruker, 2003)'
_exptl_crystal_colour colourless
_exptl_crystal_density_diffrn 1.350
_exptl_crystal_density_method 'not measured'
_exptl_crystal_description plate
_exptl_crystal_F_000 444
_exptl_crystal_size_max 0.35
_exptl_crystal_size_mid 0.28
_exptl_crystal_size_min 0.04
_refine_diff_density_max 0.254
_refine_diff_density_min -0.196
_refine_diff_density_rms 0.046
_refine_ls_extinction_method none
_refine_ls_goodness_of_fit_ref 1.076
_refine_ls_hydrogen_treatment mixed
_refine_ls_matrix_type full
_refine_ls_number_parameters 156
_refine_ls_number_reflns 1307
_refine_ls_number_restraints 1
_refine_ls_restrained_S_all 1.075
_refine_ls_R_factor_all 0.0364
_refine_ls_R_factor_gt 0.0315
_refine_ls_shift/su_max 0.000
_refine_ls_shift/su_mean 0.000
_refine_ls_structure_factor_coef Fsqd
_refine_ls_weighting_details 'calc w=1/[\s^2^(Fo^2^)+(0.0509P)^2^+0.2195P] where P=(Fo^2^+2Fc^2^)/3'
_refine_ls_weighting_scheme calc
_refine_ls_wR_factor_gt 0.0788
_refine_ls_wR_factor_ref 0.0809
_reflns_number_gt 1205
_reflns_number_total 1307
_reflns_threshold_expression I>2\s(I)
_cod_data_source_file c0ce00481b.txt
_cod_data_source_block Phe50
_cod_depositor_comments
;

2018-06-26
Z value and formula fixed to values more according to usual
chemical conventions.                 miguel
;
_cod_original_formula_sum 'C18 H28 N2 O9'
_cod_original_formula_weight 416.42
_cod_original_formula_moiety '2(C9 H11 N O2), 2(H2 O2), H2 O'
_cod_original_formula_units_Z 2
_cod_original_sg_symbol_H-M 'C 2'
_cod_database_code 7205610

loop_
_symmetry_equiv_pos_as_xyz
'x, y, z'
'-x, y, -z'
'x+1/2, y+1/2, z'
'-x+1/2, y+1/2, -z'

loop_
_atom_site_label
_atom_site_type_symbol
_atom_site_fract_x
_atom_site_fract_y
_atom_site_fract_z
_atom_site_U_iso_or_equiv
_atom_site_adp_type
_atom_site_occupancy
_atom_site_symmetry_multiplicity
_atom_site_calc_flag
_atom_site_refinement_flags
_atom_site_disorder_assembly
_atom_site_disorder_group
O1 O 0.5000 0.5821(3) 1.0000 0.0220(4) Uani 1 2 d S . .
O2 O 0.19882(14) 0.69918(19) 0.93354(9) 0.0175(3) Uani 1 1 d . . .
O3 O 0.25865(15) 0.6664(2) 0.84217(10) 0.0205(3) Uani 1 1 d . . .
O4 O 0.94388(13) 0.74791(18) 0.88626(10) 0.0173(3) Uani 1 1 d . . .
O5 O 0.92299(13) 0.45026(19) 0.84396(10) 0.0188(3) Uani 1 1 d . . .
N1 N 0.68458(17) 0.8104(2) 0.88712(12) 0.0145(3) Uani 1 1 d . . .
C1 C 0.87782(17) 0.6094(3) 0.86049(12) 0.0137(3) Uani 1 1 d . . .
C2 C 0.72506(18) 0.6308(2) 0.84632(13) 0.0142(4) Uani 1 1 d . . .
H10 H 0.6823 0.5298 0.8825 0.017 Uiso 1 1 calc R . .
C3 C 0.67501(19) 0.6148(3) 0.74228(14) 0.0184(4) Uani 1 1 d . . .
H31 H 0.7090 0.4979 0.7161 0.022 Uiso 1 1 calc R . .
H32 H 0.5763 0.6076 0.7396 0.022 Uiso 1 1 calc R . .
C4 C 0.71660(19) 0.7736(3) 0.68023(13) 0.0185(4) Uani 1 1 d . . .
C5 C 0.8497(2) 0.7965(3) 0.65766(14) 0.0218(4) Uani 1 1 d . . .
H5 H 0.9153 0.7108 0.6808 0.026 Uiso 1 1 calc R . .
C6 C 0.8864(2) 0.9439(4) 0.60157(14) 0.0265(5) Uani 1 1 d . . .
H6 H 0.9773 0.9592 0.5872 0.032 Uiso 1 1 calc R . .
C7 C 0.7921(3) 1.0685(3) 0.56645(15) 0.0316(5) Uani 1 1 d . . .
H7 H 0.8177 1.1684 0.5276 0.038 Uiso 1 1 calc R . .
C8 C 0.6599(3) 1.0468(4) 0.58822(17) 0.0328(5) Uani 1 1 d . . .
H8 H 0.5945 1.1322 0.5644 0.039 Uiso 1 1 calc R . .
C9 C 0.6225(2) 0.8999(3) 0.64508(14) 0.0255(5) Uani 1 1 d . . .
H9 H 0.5316 0.8861 0.6599 0.031 Uiso 1 1 calc R . .
H1 H 0.543(3) 0.516(5) 1.043(2) 0.032(8) Uiso 1 1 d . . .
H2 H 0.121(3) 0.715(4) 0.9171(18) 0.025(7) Uiso 1 1 d . . .
H3 H 0.319(3) 0.760(5) 0.843(2) 0.045(9) Uiso 1 1 d . . .
H11 H 0.739(3) 0.897(5) 0.867(2) 0.033(7) Uiso 1 1 d . . .
H12 H 0.589(3) 0.838(4) 0.8744(18) 0.031(7) Uiso 1 1 d . . .
H13 H 0.706(2) 0.805(4) 0.9535(17) 0.017(6) Uiso 1 1 d . . .

loop_
_atom_site_aniso_label
_atom_site_aniso_U_11
_atom_site_aniso_U_22
_atom_site_aniso_U_33
_atom_site_aniso_U_23
_atom_site_aniso_U_13
_atom_site_aniso_U_12
O1 0.0214(10) 0.0175(10) 0.0274(11) 0.000 0.0026(9) 0.000
O2 0.0145(7) 0.0178(7) 0.0202(7) -0.0017(5) 0.0023(5) 0.0005(5)
O3 0.0250(7) 0.0133(6) 0.0239(7) -0.0042(5) 0.0095(5) -0.0042(6)
O4 0.0123(6) 0.0136(6) 0.0258(7) -0.0019(5) -0.0006(5) -0.0010(5)
O5 0.0126(6) 0.0123(6) 0.0315(8) 0.0002(6) 0.0020(5) 0.0016(5)
N1 0.0118(7) 0.0101(7) 0.0218(8) 0.0007(6) 0.0019(6) 0.0011(6)
C1 0.0112(7) 0.0132(8) 0.0168(8) 0.0025(6) 0.0015(6) 0.0014(7)
C2 0.0121(8) 0.0076(8) 0.0232(9) 0.0004(7) 0.0018(6) 0.0004(6)
C3 0.0149(8) 0.0160(8) 0.0240(9) -0.0039(7) -0.0035(7) 0.0009(7)
C4 0.0186(9) 0.0202(9) 0.0164(8) -0.0027(7) -0.0009(7) 0.0024(8)
C5 0.0199(9) 0.0261(10) 0.0191(9) 0.0007(8) -0.0014(7) 0.0026(8)
C6 0.0250(10) 0.0353(12) 0.0193(9) 0.0024(9) 0.0023(8) -0.0053(10)
C7 0.0437(13) 0.0298(12) 0.0214(10) 0.0066(8) 0.0035(9) -0.0006(10)
C8 0.0387(13) 0.0322(12) 0.0277(11) 0.0091(10) 0.0036(9) 0.0144(11)
C9 0.0238(10) 0.0296(11) 0.0231(10) 0.0028(9) 0.0006(8) 0.0072(9)

loop_
_atom_type_symbol
_atom_type_description
_atom_type_scat_dispersion_real
_atom_type_scat_dispersion_imag
_atom_type_scat_source
C C 0.0033 0.0016 'International Tables Vol C Tables 4.2.6.8 and 6.1.1.4'
H H 0.0000 0.0000 'International Tables Vol C Tables 4.2.6.8 and 6.1.1.4'
N N 0.0061 0.0033 'International Tables Vol C Tables 4.2.6.8 and 6.1.1.4'
O O 0.0106 0.0060 'International Tables Vol C Tables 4.2.6.8 and 6.1.1.4'

loop_
_geom_angle_atom_site_label_1
_geom_angle_atom_site_label_2
_geom_angle_atom_site_label_3
_geom_angle
_geom_angle_site_symmetry_1
_geom_angle_site_symmetry_3
_geom_angle_publ_flag
H1 O1 H1 114(4) 2_657 . ?
O3 O2 H2 101.5(18) . . ?
O2 O3 H3 100(2) . . ?
C2 N1 H11 108(2) . . ?
C2 N1 H12 112.8(18) . . ?
H11 N1 H12 114(3) . . ?
C2 N1 H13 107.0(16) . . ?
H11 N1 H13 103(2) . . ?
H12 N1 H13 111(2) . . ?
O4 C1 O5 126.62(16) . . ?
O4 C1 C2 117.89(16) . . ?
O5 C1 C2 115.50(16) . . ?
N1 C2 C3 110.84(16) . . ?
N1 C2 C1 109.01(15) . . ?
C3 C2 C1 113.15(15) . . ?
N1 C2 H10 107.9 . . ?
C3 C2 H10 107.9 . . ?
C1 C2 H10 107.9 . . ?
C4 C3 C2 114.31(16) . . ?
C4 C3 H31 108.7 . . ?
C2 C3 H31 108.7 . . ?
C4 C3 H32 108.7 . . ?
C2 C3 H32 108.7 . . ?
H31 C3 H32 107.6 . . ?
C9 C4 C5 118.7(2) . . ?
C9 C4 C3 120.29(19) . . ?
C5 C4 C3 120.98(18) . . ?
C6 C5 C4 120.3(2) . . ?
C6 C5 H5 119.9 . . ?
C4 C5 H5 119.9 . . ?
C7 C6 C5 120.7(2) . . ?
C7 C6 H6 119.7 . . ?
C5 C6 H6 119.7 . . ?
C6 C7 C8 119.5(2) . . ?
C6 C7 H7 120.2 . . ?
C8 C7 H7 120.2 . . ?
C7 C8 C9 120.1(2) . . ?
C7 C8 H8 120.0 . . ?
C9 C8 H8 120.0 . . ?
C4 C9 C8 120.7(2) . . ?
C4 C9 H9 119.6 . . ?
C8 C9 H9 119.6 . . ?

loop_
_geom_bond_atom_site_label_1
_geom_bond_atom_site_label_2
_geom_bond_distance
_geom_bond_site_symmetry_2
_geom_bond_publ_flag
O1 H1 0.87(3) 2_657 ?
O1 H1 0.87(3) . ?
O2 O3 1.4707(17) . ?
O2 H2 0.82(3) . ?
O3 H3 0.90(4) . ?
O4 C1 1.245(2) . ?
O5 C1 1.262(2) . ?
N1 C2 1.485(2) . ?
N1 H11 0.89(4) . ?
N1 H12 0.99(3) . ?
N1 H13 0.95(2) . ?
C1 C2 1.543(2) . ?
C2 C3 1.536(3) . ?
C2 H10 1.0000 . ?
C3 C4 1.516(3) . ?
C3 H31 0.9900 . ?
C3 H32 0.9900 . ?
C4 C9 1.388(3) . ?
C4 C5 1.397(3) . ?
C5 C6 1.389(3) . ?
C5 H5 0.9500 . ?
C6 C7 1.381(3) . ?
C6 H6 0.9500 . ?
C7 C8 1.384(4) . ?
C7 H7 0.9500 . ?
C8 C9 1.395(3) . ?
C8 H8 0.9500 . ?
C9 H9 0.9500 . ?

loop_
_geom_hbond_atom_site_label_D
_geom_hbond_atom_site_label_H
_geom_hbond_atom_site_label_A
_geom_hbond_distance_DH
_geom_hbond_distance_HA
_geom_hbond_distance_DA
_geom_hbond_angle_DHA
_geom_hbond_site_symmetry_A
O1 H1 O4 0.87(3) 2.18(3) 2.942(2) 146(3) 4_647
O2 H2 O4 0.82(3) 1.82(3) 2.634(2) 177(3) 1_455
O3 H3 O5 0.90(4) 1.73(4) 2.631(2) 175(3) 3_455
N1 H11 O3 0.89(4) 1.99(4) 2.761(2) 144(3) 3
N1 H12 O5 0.99(3) 1.88(3) 2.849(2) 166(3) 3_455
N1 H13 O2 0.95(2) 1.97(2) 2.857(2) 153(2) 2_657

loop_
_geom_torsion_atom_site_label_1
_geom_torsion_atom_site_label_2
_geom_torsion_atom_site_label_3
_geom_torsion_atom_site_label_4
_geom_torsion
_geom_torsion_site_symmetry_1
_geom_torsion_site_symmetry_2
_geom_torsion_site_symmetry_3
_geom_torsion_site_symmetry_4
_geom_torsion_publ_flag
O4 C1 C2 N1 -12.0(2) . . . . ?
O5 C1 C2 N1 168.27(15) . . . . ?
O4 C1 C2 C3 111.78(19) . . . . ?
O5 C1 C2 C3 -67.9(2) . . . . ?
N1 C2 C3 C4 54.5(2) . . . . ?
C1 C2 C3 C4 -68.3(2) . . . . ?
C2 C3 C4 C9 -110.2(2) . . . . ?
C2 C3 C4 C5 69.5(2) . . . . ?
C9 C4 C5 C6 0.4(3) . . . . ?
C3 C4 C5 C6 -179.27(19) . . . . ?
C4 C5 C6 C7 -0.8(3) . . . . ?
C5 C6 C7 C8 0.6(3) . . . . ?
C6 C7 C8 C9 -0.1(4) . . . . ?
C5 C4 C9 C8 0.1(3) . . . . ?
C3 C4 C9 C8 179.8(2) . . . . ?
C7 C8 C9 C4 -0.2(4) . . . . ?
H2 O2 O3 H3 121(3) . . . . ?
